data_4100459
_journal_name_full 'Journal of the American Chemical Society'
_journal_paper_doi 10.1021/ja0429622
_journal_year 2005
_chemical_formula_moiety 'C40 H22 Al F15 Zr'
_chemical_formula_sum 'C40 H22 Al F15 Zr'
_chemical_formula_weight 905.78
_space_group_IT_number 14
_symmetry_cell_setting monoclinic
_symmetry_space_group_name_Hall '-P 2ybc'
_symmetry_space_group_name_H-M 'P 1 21/c 1'
_cell_angle_alpha 90.00
_cell_angle_beta 94.803(2)
_cell_angle_gamma 90.00
_cell_formula_units_Z 4
_cell_length_a 10.6403(13)
_cell_length_b 19.650(3)
_cell_length_c 17.091(2)
_cell_measurement_temperature 153(2)
_cell_volume 3560.9(8)
_diffrn_ambient_temperature 153(2)
_exptl_crystal_density_diffrn 1.690
_cod_depositor_comments
;
The following automatic conversions were performed:
'_symmetry_cell_setting' value 'Monoclinic' changed to 'monoclinic'
according to '/home/saulius/struct/CIF-dictionaries/cif_core.dic'
dictionary named 'cif_core.dic' version 2.4.1 from 2010-06-29.

Automatic conversion script
Id: cif_fix_enum 1527 2010-12-29 10:47:43Z saulius 
;
_cod_original_sg_symbol_H-M 'P 21/c'
_cod_database_code 4100459

loop_
_symmetry_equiv_pos_as_xyz
'x, y, z'
'-x, y+1/2, -z+1/2'
'-x, -y, -z'
'x, -y-1/2, z-1/2'

loop_
_atom_site_label
_atom_site_type_symbol
_atom_site_fract_x
_atom_site_fract_y
_atom_site_fract_z
_atom_site_U_iso_or_equiv
_atom_site_adp_type
_atom_site_occupancy
_atom_site_symmetry_multiplicity
_atom_site_calc_flag
_atom_site_refinement_flags
_atom_site_disorder_assembly
_atom_site_disorder_group
Al1 Al 0.62701(10) 0.57147(5) 0.78022(6) 0.0285(2) Uani 1 1 d . . .
Zr1 Zr 0.46972(3) 0.753926(15) 0.893301(18) 0.02423(11) Uani 1 1 d . . .
C1 C 0.5830(4) 0.66382(18) 0.8230(2) 0.0297(7) Uani 1 1 d . . .
H1A H 0.513(4) 0.678(2) 0.792(3) 0.046(12) Uiso 1 1 d . . .
H1B H 0.650(5) 0.694(2) 0.825(3) 0.058(14) Uiso 1 1 d . . .
H1C H 0.556(4) 0.650(2) 0.874(3) 0.055(13) Uiso 1 1 d . . .
C2 C 0.4323(4) 0.81780(19) 0.7844(2) 0.0342(8) Uani 1 1 d . . .
H2A H 0.3870 0.8592 0.7973 0.051 Uiso 1 1 calc R . .
H2B H 0.3812 0.7918 0.7445 0.051 Uiso 1 1 calc R . .
H2C H 0.5126 0.8302 0.7641 0.051 Uiso 1 1 calc R . .
C3 C 0.3104(4) 0.73283(19) 0.9886(2) 0.0317(8) Uani 1 1 d . . .
C4 C 0.3431(4) 0.66894(18) 0.9579(2) 0.0338(8) Uani 1 1 d . . .
H4 H 0.3878 0.6340 0.9869 0.041 Uiso 1 1 calc R . .
C5 C 0.2992(4) 0.66486(19) 0.8775(2) 0.0362(8) Uani 1 1 d . . .
H5 H 0.3117 0.6279 0.8432 0.043 Uiso 1 1 calc R . .
C6 C 0.2337(3) 0.7256(2) 0.8576(2) 0.0364(8) Uani 1 1 d . . .
C7 C 0.1636(4) 0.7490(2) 0.7881(3) 0.0481(11) Uani 1 1 d . . .
H7 H 0.1530 0.7210 0.7428 0.058 Uiso 1 1 calc R . .
C8 C 0.1112(4) 0.8134(3) 0.7882(3) 0.0570(13) Uani 1 1 d . . .
H8 H 0.0644 0.8296 0.7421 0.068 Uiso 1 1 calc R . .
C9 C 0.1254(4) 0.8554(3) 0.8545(3) 0.0546(12) Uani 1 1 d . . .
H9 H 0.0899 0.8998 0.8517 0.066 Uiso 1 1 calc R . .
C10 C 0.1882(4) 0.8348(2) 0.9223(3) 0.0428(9) Uani 1 1 d . . .
H10 H 0.1956 0.8639 0.9668 0.051 Uiso 1 1 calc R . .
C11 C 0.2429(3) 0.7690(2) 0.9258(2) 0.0333(8) Uani 1 1 d . . .
C12 C 0.3424(4) 0.7575(2) 1.0713(2) 0.0409(9) Uani 1 1 d . . .
H12A H 0.3010 0.7280 1.1084 0.049 Uiso 1 1 calc R . .
H12B H 0.3104 0.8044 1.0767 0.049 Uiso 1 1 calc R . .
C13 C 0.4838(4) 0.7565(2) 1.0913(2) 0.0396(9) Uani 1 1 d . . .
H13A H 0.5049 0.7818 1.1407 0.048 Uiso 1 1 calc R . .
H13B H 0.5128 0.7089 1.0993 0.048 Uiso 1 1 calc R . .
C14 C 0.5506(4) 0.78846(19) 1.02608(19) 0.0322(8) Uani 1 1 d . . .
C15 C 0.5150(4) 0.84944(19) 0.9851(2) 0.0350(8) Uani 1 1 d . . .
H15 H 0.4473 0.8782 0.9967 0.042 Uiso 1 1 calc R . .
C16 C 0.5944(4) 0.86080(18) 0.9251(2) 0.0355(8) Uani 1 1 d . . .
H16 H 0.5875 0.8971 0.8882 0.043 Uiso 1 1 calc R . .
C17 C 0.6876(3) 0.80818(18) 0.9291(2) 0.0326(8) Uani 1 1 d . . .
C18 C 0.7933(4) 0.7947(2) 0.8867(2) 0.0393(9) Uani 1 1 d . . .
H18 H 0.8126 0.8236 0.8448 0.047 Uiso 1 1 calc R . .
C19 C 0.8671(4) 0.7399(2) 0.9066(3) 0.0458(10) Uani 1 1 d . . .
H19 H 0.9393 0.7312 0.8790 0.055 Uiso 1 1 calc R . .
C20 C 0.8377(4) 0.6954(2) 0.9681(3) 0.0455(10) Uani 1 1 d . . .
H20 H 0.8907 0.6574 0.9805 0.055 Uiso 1 1 calc R . .
C21 C 0.7367(4) 0.7058(2) 1.0095(2) 0.0398(9) Uani 1 1 d . . .
H21 H 0.7178 0.6748 1.0495 0.048 Uiso 1 1 calc R . .
C22 C 0.6591(4) 0.76336(18) 0.9925(2) 0.0317(8) Uani 1 1 d . . .
C23 C 0.7332(3) 0.52245(18) 0.8652(2) 0.0303(7) Uani 1 1 d . . .
C24 C 0.6994(3) 0.52188(17) 0.9420(2) 0.0316(8) Uani 1 1 d . . .
C25 C 0.7643(4) 0.48850(18) 1.0022(2) 0.0339(8) Uani 1 1 d . . .
C26 C 0.8691(4) 0.45109(19) 0.9875(2) 0.0354(8) Uani 1 1 d . . .
C27 C 0.9072(4) 0.4491(2) 0.9124(2) 0.0398(9) Uani 1 1 d . . .
C28 C 0.8388(4) 0.4850(2) 0.8540(2) 0.0375(9) Uani 1 1 d . . .
C29 C 0.7150(4) 0.57855(19) 0.6816(2) 0.0348(8) Uani 1 1 d . . .
C30 C 0.8130(4) 0.6232(2) 0.6745(2) 0.0436(9) Uani 1 1 d . . .
C31 C 0.8861(4) 0.6261(2) 0.6108(3) 0.0506(11) Uani 1 1 d . . .
C32 C 0.8603(5) 0.5812(2) 0.5506(2) 0.0503(11) Uani 1 1 d . . .
C33 C 0.7628(5) 0.5364(2) 0.5529(2) 0.0473(10) Uani 1 1 d . . .
C34 C 0.6932(4) 0.5359(2) 0.6179(2) 0.0412(9) Uani 1 1 d . . .
C35 C 0.4599(3) 0.52294(17) 0.7607(2) 0.0293(7) Uani 1 1 d . . .
C36 C 0.3685(4) 0.55157(19) 0.7085(2) 0.0350(8) Uani 1 1 d . . .
C37 C 0.2496(4) 0.5256(2) 0.6928(2) 0.0399(9) Uani 1 1 d . . .
C38 C 0.2181(4) 0.4663(2) 0.7288(2) 0.0423(10) Uani 1 1 d . . .
C39 C 0.3066(4) 0.4342(2) 0.7802(2) 0.0394(9) Uani 1 1 d . . .
C40 C 0.4235(4) 0.46390(18) 0.7953(2) 0.0329(8) Uani 1 1 d . . .
F1 F 0.5937(2) 0.55556(11) 0.95881(13) 0.0446(6) Uani 1 1 d . . .
F2 F 0.7271(3) 0.49060(12) 1.07554(12) 0.0480(6) Uani 1 1 d . . .
F3 F 0.9340(2) 0.41736(13) 1.04630(13) 0.0482(6) Uani 1 1 d . . .
F4 F 1.0104(3) 0.41372(16) 0.89843(15) 0.0626(8) Uani 1 1 d . . .
F5 F 0.8829(2) 0.48149(15) 0.78192(13) 0.0580(7) Uani 1 1 d . . .
F6 F 0.8457(3) 0.66702(16) 0.73456(16) 0.0657(8) Uani 1 1 d . . .
F7 F 0.9803(3) 0.67073(17) 0.60854(19) 0.0747(9) Uani 1 1 d . . .
F8 F 0.9286(3) 0.58210(16) 0.48808(16) 0.0723(9) Uani 1 1 d . . .
F9 F 0.7343(3) 0.49352(15) 0.49281(15) 0.0707(9) Uani 1 1 d . . .
F10 F 0.5992(3) 0.48915(13) 0.61713(15) 0.0599(7) Uani 1 1 d . . .
F11 F 0.3959(2) 0.61010(12) 0.67134(14) 0.0505(6) Uani 1 1 d . . .
F12 F 0.1637(2) 0.55790(15) 0.64365(16) 0.0610(8) Uani 1 1 d . . .
F13 F 0.1044(2) 0.43880(15) 0.71442(16) 0.0629(8) Uani 1 1 d . . .
F14 F 0.2755(3) 0.37639(13) 0.81499(15) 0.0590(7) Uani 1 1 d . . .
F15 F 0.5026(2) 0.43117(11) 0.84907(12) 0.0419(5) Uani 1 1 d . . .

loop_
_atom_site_aniso_label
_atom_site_aniso_U_11
_atom_site_aniso_U_22
_atom_site_aniso_U_33
_atom_site_aniso_U_23
_atom_site_aniso_U_13
_atom_site_aniso_U_12
Al1 0.0344(6) 0.0305(5) 0.0203(5) -0.0014(4) 0.0005(4) 0.0018(4)
Zr1 0.02963(19) 0.02722(18) 0.01530(16) -0.00012(12) -0.00133(12) 0.00011(13)
C1 0.034(2) 0.0275(17) 0.0271(19) -0.0015(14) 0.0006(15) 0.0024(15)
C2 0.040(2) 0.0393(19) 0.0231(18) 0.0038(15) 0.0006(15) 0.0021(16)
C3 0.0343(19) 0.0414(19) 0.0199(17) 0.0002(14) 0.0052(14) -0.0024(15)
C4 0.039(2) 0.0348(18) 0.0276(19) 0.0053(15) 0.0045(15) -0.0048(15)
C5 0.040(2) 0.040(2) 0.0294(19) -0.0080(16) 0.0059(16) -0.0098(16)
C6 0.0277(19) 0.058(2) 0.0236(18) -0.0011(17) 0.0005(14) -0.0097(17)
C7 0.034(2) 0.084(3) 0.025(2) 0.001(2) -0.0016(16) -0.012(2)
C8 0.034(2) 0.088(4) 0.047(3) 0.023(3) -0.0071(19) 0.008(2)
C9 0.042(2) 0.065(3) 0.055(3) 0.016(2) -0.002(2) 0.008(2)
C10 0.034(2) 0.049(2) 0.045(2) 0.0013(19) 0.0051(18) 0.0039(17)
C11 0.0274(18) 0.046(2) 0.0271(18) 0.0033(15) 0.0042(14) 0.0008(15)
C12 0.046(2) 0.056(2) 0.0216(18) -0.0040(16) 0.0045(16) -0.0017(18)
C13 0.049(2) 0.054(2) 0.0152(16) -0.0040(16) -0.0016(15) 0.0013(18)
C14 0.041(2) 0.0379(19) 0.0169(16) -0.0049(14) -0.0050(14) -0.0023(16)
C15 0.039(2) 0.0334(18) 0.0305(19) -0.0107(15) -0.0064(15) 0.0007(15)
C16 0.047(2) 0.0296(17) 0.0279(19) -0.0041(14) -0.0068(16) -0.0056(16)
C17 0.036(2) 0.0361(18) 0.0247(17) -0.0004(14) -0.0055(14) -0.0101(15)
C18 0.039(2) 0.050(2) 0.0284(19) 0.0030(17) -0.0018(16) -0.0137(18)
C19 0.030(2) 0.064(3) 0.043(2) -0.004(2) -0.0004(17) -0.0038(19)
C20 0.039(2) 0.055(2) 0.040(2) 0.0047(19) -0.0089(18) 0.0114(19)
C21 0.043(2) 0.047(2) 0.0268(19) 0.0076(17) -0.0080(16) 0.0035(18)
C22 0.036(2) 0.0374(19) 0.0203(17) -0.0030(14) -0.0075(14) -0.0045(15)
C23 0.0359(19) 0.0319(17) 0.0233(17) -0.0032(14) 0.0024(14) 0.0012(14)
C24 0.039(2) 0.0281(17) 0.0279(18) -0.0035(14) 0.0043(15) 0.0011(14)
C25 0.049(2) 0.0321(18) 0.0216(17) -0.0003(14) 0.0087(15) -0.0003(16)
C26 0.039(2) 0.041(2) 0.0242(18) 0.0044(15) -0.0063(15) 0.0000(16)
C27 0.039(2) 0.051(2) 0.0291(19) 0.0052(17) 0.0001(16) 0.0118(18)
C28 0.039(2) 0.053(2) 0.0201(17) -0.0020(16) 0.0017(15) 0.0081(17)
C29 0.040(2) 0.0398(19) 0.0234(17) 0.0030(15) -0.0010(15) 0.0071(16)
C30 0.048(2) 0.047(2) 0.036(2) 0.0025(18) 0.0017(18) 0.0011(19)
C31 0.045(2) 0.057(3) 0.051(3) 0.019(2) 0.012(2) 0.003(2)
C32 0.066(3) 0.056(3) 0.030(2) 0.0165(19) 0.016(2) 0.021(2)
C33 0.068(3) 0.047(2) 0.028(2) -0.0005(18) 0.0108(19) 0.012(2)
C34 0.055(3) 0.040(2) 0.029(2) 0.0014(16) 0.0066(17) 0.0035(18)
C35 0.0345(19) 0.0307(16) 0.0226(17) -0.0053(13) 0.0020(14) 0.0011(14)
C36 0.042(2) 0.0362(19) 0.0260(18) -0.0063(15) -0.0013(15) 0.0022(16)
C37 0.037(2) 0.053(2) 0.029(2) -0.0150(17) -0.0041(16) 0.0089(18)
C38 0.032(2) 0.059(3) 0.036(2) -0.0224(19) 0.0084(16) -0.0086(18)
C39 0.050(2) 0.041(2) 0.0285(19) -0.0068(16) 0.0103(17) -0.0100(18)
C40 0.042(2) 0.0364(18) 0.0207(17) -0.0062(14) 0.0036(15) -0.0010(16)
F1 0.0557(14) 0.0445(12) 0.0360(13) 0.0093(10) 0.0181(11) 0.0173(11)
F2 0.0768(17) 0.0469(13) 0.0218(11) 0.0038(10) 0.0122(11) 0.0082(12)
F3 0.0529(15) 0.0611(15) 0.0287(12) 0.0130(11) -0.0069(10) 0.0106(12)
F4 0.0552(16) 0.094(2) 0.0393(14) 0.0132(14) 0.0066(12) 0.0402(15)
F5 0.0645(16) 0.0869(19) 0.0238(12) 0.0059(12) 0.0111(11) 0.0373(15)
F6 0.0659(18) 0.083(2) 0.0496(16) -0.0160(14) 0.0131(13) -0.0324(15)
F7 0.0665(19) 0.088(2) 0.073(2) 0.0148(17) 0.0263(16) -0.0178(17)
F8 0.086(2) 0.087(2) 0.0486(16) 0.0270(15) 0.0382(15) 0.0239(17)
F9 0.109(2) 0.0704(18) 0.0350(14) -0.0118(13) 0.0229(15) 0.0071(17)
F10 0.0828(19) 0.0588(16) 0.0405(14) -0.0208(12) 0.0184(13) -0.0197(14)
F11 0.0577(15) 0.0466(13) 0.0438(14) 0.0126(11) -0.0168(11) 0.0005(11)
F12 0.0513(15) 0.0793(18) 0.0484(16) -0.0171(14) -0.0202(12) 0.0190(14)
F13 0.0399(14) 0.089(2) 0.0598(17) -0.0270(15) 0.0044(12) -0.0193(13)
F14 0.0738(18) 0.0573(15) 0.0469(15) 0.0000(12) 0.0114(13) -0.0272(14)
F15 0.0589(14) 0.0364(11) 0.0289(11) 0.0049(9) -0.0049(10) -0.0033(10)

loop_
_geom_bond_atom_site_label_1
_geom_bond_atom_site_label_2
_geom_bond_distance
_geom_bond_site_symmetry_2
_geom_bond_publ_flag
Al1 C29 2.000(4) . ?
Al1 C23 2.010(4) . ?
Al1 C35 2.020(4) . ?
Al1 C1 2.026(4) . ?
Zr1 C2 2.252(3) . ?
Zr1 C14 2.454(3) . ?
Zr1 C4 2.464(3) . ?
Zr1 C15 2.467(3) . ?
Zr1 C3 2.482(4) . ?
Zr1 C1 2.505(4) . ?
Zr1 C16 2.519(4) . ?
Zr1 C5 2.519(4) . ?
Zr1 C22 2.529(4) . ?
Zr1 C11 2.539(4) . ?
Zr1 C17 2.578(4) . ?
Zr1 C6 2.595(4) . ?
Zr1 H1A 2.37(4) . ?
Zr1 H1C 2.27(5) . ?
C1 H1A 0.92(5) . ?
C1 H1B 0.93(5) . ?
C1 H1C 0.98(5) . ?
C2 H2A 0.9800 . ?
C2 H2B 0.9800 . ?
C2 H2C 0.9800 . ?
C3 C4 1.415(5) . ?
C3 C11 1.430(5) . ?
C3 C12 1.506(5) . ?
C4 C5 1.416(5) . ?
C4 H4 0.9500 . ?
C5 C6 1.410(6) . ?
C5 H5 0.9500 . ?
C6 C7 1.424(6) . ?
C6 C11 1.441(5) . ?
C7 C8 1.383(7) . ?
C7 H7 0.9500 . ?
C8 C9 1.400(7) . ?
C8 H8 0.9500 . ?
C9 C10 1.350(6) . ?
C9 H9 0.9500 . ?
C10 C11 1.418(6) . ?
C10 H10 0.9500 . ?
C12 C13 1.515(6) . ?
C12 H12A 0.9900 . ?
C12 H12B 0.9900 . ?
C13 C14 1.508(5) . ?
C13 H13A 0.9900 . ?
C13 H13B 0.9900 . ?
C14 C22 1.420(5) . ?
C14 C15 1.423(5) . ?
C15 C16 1.399(6) . ?
C15 H15 0.9500 . ?
C16 C17 1.431(5) . ?
C16 H16 0.9500 . ?
C17 C18 1.413(6) . ?
C17 C22 1.448(5) . ?
C18 C19 1.360(6) . ?
C18 H18 0.9500 . ?
C19 C20 1.422(6) . ?
C19 H19 0.9500 . ?
C20 C21 1.351(6) . ?
C20 H20 0.9500 . ?
C21 C22 1.416(5) . ?
C21 H21 0.9500 . ?
C23 C28 1.370(5) . ?
C23 C24 1.389(5) . ?
C24 F1 1.357(4) . ?
C24 C25 1.359(5) . ?
C25 F2 1.347(4) . ?
C25 C26 1.376(5) . ?
C26 F3 1.345(4) . ?
C26 C27 1.379(5) . ?
C27 F4 1.338(4) . ?
C27 C28 1.379(5) . ?
C28 F5 1.356(4) . ?
C29 C30 1.377(6) . ?
C29 C34 1.378(5) . ?
C30 F6 1.362(5) . ?
C30 C31 1.392(6) . ?
C31 F7 1.334(5) . ?
C31 C32 1.365(7) . ?
C32 F8 1.342(5) . ?
C32 C33 1.365(7) . ?
C33 F9 1.343(5) . ?
C33 C34 1.386(6) . ?
C34 F10 1.357(5) . ?
C35 C40 1.373(5) . ?
C35 C36 1.384(5) . ?
C36 F11 1.357(4) . ?
C36 C37 1.369(6) . ?
C37 F12 1.347(5) . ?
C37 C38 1.373(6) . ?
C38 F13 1.330(4) . ?
C38 C39 1.384(6) . ?
C39 F14 1.337(5) . ?
C39 C40 1.378(5) . ?
C40 F15 1.355(4) . ?
